data_1573287
loop_
_publ_author_name
'Lindahl, Sarah E.'
'Metzger, Erin M.'
'Chen, Chun-Hsing'
'Pink, Maren'
'Zaleski, Jeffrey M.'

_publ_section_title
;
 Pronounced electronic modulation of geometrically-regulated
 metalloenediyne cyclization
;
_journal_name_full 'Chemical Science'
_journal_paper_doi 10.1039/D4SC05396F
_journal_year 2024
_chemical_formula_moiety 'C42 H40 O2 P2, C H2 Cl2'
_chemical_formula_sum 'C43 H42 Cl2 O2 P2'
_chemical_formula_weight 723.60
_space_group_crystal_system monoclinic
_space_group_IT_number 14
_space_group_name_Hall '-P 2ybc'
_space_group_name_H-M_alt 'P 1 21/c 1'
_atom_sites_solution_hydrogens geom
_audit_creation_method SHELXL-2014/7
_audit_update_record
;
2021-05-13 deposited with the CCDC.	2024-11-21 downloaded from the CCDC.
;
_cell_angle_alpha 90
_cell_angle_beta 90.885(2)
_cell_angle_gamma 90
_cell_formula_units_Z 4
_cell_length_a 8.7241(4)
_cell_length_b 18.1674(9)
_cell_length_c 24.8336(12)
_cell_measurement_reflns_used 9803
_cell_measurement_temperature 173(2)
_cell_measurement_theta_max 30.11
_cell_measurement_theta_min 2.78
_cell_volume 3935.5(3)
_computing_cell_refinement 'APEX II v2014.11-0 (Bruker, 2014)'
_computing_data_collection 'APEX II v2014.11-0 (Bruker, 2014)'
_computing_data_reduction 'APEX II v2014.11-0 (Bruker, 2014)'
_computing_molecular_graphics 'SHELXTL (Bruker, 2016)'
_computing_publication_material 'SHELXTL (Bruker, 2016)'
_computing_structure_refinement 'SHELXL-2014/7 (Sheldrick, 2016)'
_computing_structure_solution 'SHELX (Bruker, 2016)'
_diffrn_ambient_temperature 173(2)
_diffrn_detector 'CCD area detector'
_diffrn_detector_area_resol_mean 83.33
_diffrn_detector_type 'Bruker APEXII'
_diffrn_measured_fraction_theta_full 0.999
_diffrn_measured_fraction_theta_max 0.996
_diffrn_measurement_details '0.50 degree frames measured for 5 seconds each'
_diffrn_measurement_device 'APEX Kappa Duo'
_diffrn_measurement_device_type Kappa
_diffrn_measurement_method 'omega and phi scans'
_diffrn_radiation_monochromator graphite
_diffrn_radiation_type MoK\a
_diffrn_radiation_wavelength 0.71073
_diffrn_reflns_av_R_equivalents 0.0273
_diffrn_reflns_av_unetI/netI 0.0315
_diffrn_reflns_Laue_measured_fraction_full 0.999
_diffrn_reflns_Laue_measured_fraction_max 0.996
_diffrn_reflns_limit_h_max 12
_diffrn_reflns_limit_h_min -11
_diffrn_reflns_limit_k_max 25
_diffrn_reflns_limit_k_min -25
_diffrn_reflns_limit_l_max 26
_diffrn_reflns_limit_l_min -35
_diffrn_reflns_number 36046
_diffrn_reflns_point_group_measured_fraction_full 0.999
_diffrn_reflns_point_group_measured_fraction_max 0.996
_diffrn_reflns_theta_full 25.242
_diffrn_reflns_theta_max 30.146
_diffrn_reflns_theta_min 1.389
_diffrn_source 'sealed tube'
_exptl_absorpt_coefficient_mu 0.281
_exptl_absorpt_correction_T_max 0.7460
_exptl_absorpt_correction_T_min 0.6394
_exptl_absorpt_correction_type multi-scan
_exptl_absorpt_process_details 'SADABS, G. Sheldrick; 2016'
_exptl_crystal_colour colorless
_exptl_crystal_density_diffrn 1.221
_exptl_crystal_description block
_exptl_crystal_F_000 1520
_exptl_crystal_size_max 0.320
_exptl_crystal_size_mid 0.310
_exptl_crystal_size_min 0.310
_refine_diff_density_max 0.733
_refine_diff_density_min -0.585
_refine_diff_density_rms 0.059
_refine_ls_extinction_method none
_refine_ls_goodness_of_fit_ref 1.037
_refine_ls_hydrogen_treatment constr
_refine_ls_matrix_type full
_refine_ls_number_parameters 475
_refine_ls_number_reflns 11598
_refine_ls_number_restraints 25
_refine_ls_restrained_S_all 1.037
_refine_ls_R_factor_all 0.0592
_refine_ls_R_factor_gt 0.0463
_refine_ls_shift/su_max 0.001
_refine_ls_shift/su_mean 0.000
_refine_ls_structure_factor_coef Fsqd
_refine_ls_weighting_details 'w=1/[\s^2^(Fo^2^)+(0.0604P)^2^+2.4590P] where P=(Fo^2^+2Fc^2^)/3'
_refine_ls_weighting_scheme calc
_refine_ls_wR_factor_gt 0.1220
_refine_ls_wR_factor_ref 0.1316
_reflns_Friedel_coverage 0.000
_reflns_number_gt 9575
_reflns_number_total 11598
_reflns_threshold_expression 'I > 2\s(I)'
_cod_data_source_file d4sc05396f2.cif
_cod_data_source_block 17125
_cod_original_sg_symbol_H-M 'P 21/c'
_cod_database_code 1573287
_shelx_shelxl_version_number 2014/7
_shelx_space_group_comment
;
The symmetry employed for this shelxl refinement is uniquely defined
by the following loop, which should always be used as a source of
symmetry information in preference to the above space-group names.
They are only intended as comments.
;
_shelx_estimated_absorpt_t_min 0.916
_shelx_estimated_absorpt_t_max 0.918

loop_
_space_group_symop_operation_xyz
'x, y, z'
'-x, y+1/2, -z+1/2'
'-x, -y, -z'
'x, -y-1/2, z-1/2'

loop_
_atom_site_label
_atom_site_type_symbol
_atom_site_fract_x
_atom_site_fract_y
_atom_site_fract_z
_atom_site_U_iso_or_equiv
_atom_site_adp_type
_atom_site_occupancy
_atom_site_site_symmetry_order
_atom_site_calc_flag
_atom_site_refinement_flags_posn
_atom_site_refinement_flags_adp
_atom_site_refinement_flags_occupancy
_atom_site_disorder_assembly
_atom_site_disorder_group
P1 P 0.49120(4) 0.07887(2) 0.22763(2) 0.01907(8) Uani 1 1 d . . . . .
P2 P 0.48906(4) 0.28681(2) 0.02611(2) 0.01794(8) Uani 1 1 d . . . . .
O1 O 0.45100(13) 0.15505(6) 0.24333(5) 0.0279(2) Uani 1 1 d . . . . .
O2 O 0.46161(12) 0.32326(6) -0.02665(4) 0.0249(2) Uani 1 1 d . . . . .
C1 C 0.42716(17) 0.05307(9) 0.16273(6) 0.0248(3) Uani 1 1 d . . . . .
C2 C 0.38181(17) 0.03572(8) 0.11864(6) 0.0236(3) Uani 1 1 d . . . . .
C3 C 0.32438(17) 0.01183(8) 0.06717(6) 0.0230(3) Uani 1 1 d . . . . .
C4 C 0.2744(2) -0.06081(9) 0.06044(7) 0.0323(3) Uani 1 1 d . . . . .
H4 H 0.2790 -0.0939 0.0900 0.039 Uiso 1 1 calc R U . . .
C5 C 0.2185(3) -0.08477(10) 0.01117(8) 0.0423(4) Uani 1 1 d . . . . .
H5 H 0.1842 -0.1341 0.0071 0.051 Uiso 1 1 calc R U . . .
C6 C 0.2125(3) -0.03720(12) -0.03214(8) 0.0499(5) Uani 1 1 d . . . . .
H6 H 0.1746 -0.0541 -0.0660 0.060 Uiso 1 1 calc R U . . .
C7 C 0.2614(3) 0.03500(10) -0.02664(7) 0.0398(4) Uani 1 1 d . . . . .
H7 H 0.2563 0.0674 -0.0566 0.048 Uiso 1 1 calc R U . . .
C8 C 0.31827(18) 0.06034(8) 0.02301(6) 0.0238(3) Uani 1 1 d . . . . .
C9 C 0.37100(17) 0.13464(8) 0.02756(6) 0.0223(3) Uani 1 1 d . . . . .
C10 C 0.41545(16) 0.19696(8) 0.02967(6) 0.0221(3) Uani 1 1 d . . . . .
C11 C 0.41048(15) 0.01093(8) 0.27139(5) 0.0186(2) Uani 1 1 d . . . . .
C12 C 0.37486(17) 0.03323(8) 0.32344(6) 0.0237(3) Uani 1 1 d . . . . .
H12 H 0.3952 0.0824 0.3344 0.028 Uiso 1 1 calc R U . . .
C13 C 0.30976(19) -0.01590(9) 0.35959(6) 0.0274(3) Uani 1 1 d . . . . .
C14 C 0.28068(18) -0.08746(9) 0.34241(6) 0.0271(3) Uani 1 1 d . . . . .
H14 H 0.2343 -0.1211 0.3665 0.033 Uiso 1 1 calc R U . . .
C15 C 0.31756(18) -0.11137(8) 0.29082(6) 0.0245(3) Uani 1 1 d . . . . .
C16 C 0.38306(16) -0.06153(8) 0.25543(6) 0.0214(3) Uani 1 1 d . . . . .
H16 H 0.4093 -0.0769 0.2202 0.026 Uiso 1 1 calc R U . . .
C17 C 0.2705(3) 0.00798(12) 0.41581(8) 0.0461(5) Uani 1 1 d . . . . .
H17A H 0.1589 0.0080 0.4198 0.069 Uiso 1 1 calc R U . . .
H17B H 0.3102 0.0577 0.4223 0.069 Uiso 1 1 calc R U . . .
H17C H 0.3168 -0.0262 0.4419 0.069 Uiso 1 1 calc R U . . .
C18 C 0.2877(3) -0.18982(9) 0.27429(8) 0.0381(4) Uani 1 1 d . . . . .
H18A H 0.2614 -0.1916 0.2358 0.057 Uiso 1 1 calc R U . . .
H18B H 0.2025 -0.2096 0.2951 0.057 Uiso 1 1 calc R U . . .
H18C H 0.3799 -0.2194 0.2812 0.057 Uiso 1 1 calc R U . . .
C19 C 0.69460(15) 0.06316(8) 0.22755(6) 0.0205(3) Uani 1 1 d . . . . .
C20 C 0.78466(17) 0.10895(8) 0.25992(6) 0.0234(3) Uani 1 1 d . . . . .
H20 H 0.7386 0.1484 0.2788 0.028 Uiso 1 1 calc R U . . .
C21 C 0.94226(17) 0.09710(9) 0.26471(7) 0.0275(3) Uani 1 1 d . . . . .
C22 C 1.00545(17) 0.03858(10) 0.23684(7) 0.0303(3) Uani 1 1 d . . . . .
H22 H 1.1124 0.0296 0.2405 0.036 Uiso 1 1 calc R U . . .
C23 C 0.91789(18) -0.00741(9) 0.20376(7) 0.0290(3) Uani 1 1 d . . . . .
C24 C 0.76043(17) 0.00527(9) 0.19936(6) 0.0247(3) Uani 1 1 d . . . . .
H24 H 0.6982 -0.0256 0.1772 0.030 Uiso 1 1 calc R U . . .
C25 C 1.0409(2) 0.14725(12) 0.29912(9) 0.0422(4) Uani 1 1 d . . . . .
H25A H 1.1368 0.1576 0.2806 0.063 Uiso 1 1 calc R U . . .
H25B H 1.0637 0.1232 0.3337 0.063 Uiso 1 1 calc R U . . .
H25C H 0.9861 0.1935 0.3055 0.063 Uiso 1 1 calc R U . . .
C26 C 0.9914(2) -0.06901(12) 0.17278(9) 0.0453(5) Uani 1 1 d . . . . .
H26A H 1.0749 -0.0904 0.1945 0.068 Uiso 1 1 calc R U . . .
H26B H 1.0323 -0.0497 0.1391 0.068 Uiso 1 1 calc R U . . .
H26C H 0.9147 -0.1070 0.1647 0.068 Uiso 1 1 calc R U . . .
C27 C 0.69014(15) 0.27440(7) 0.04057(6) 0.0186(2) Uani 1 1 d D . . . .
C28 C 0.7898(11) 0.3101(11) 0.0066(6) 0.0293(16) Uani 0.68(2) 1 d D . P A 1
H28 H 0.7506 0.3420 -0.0207 0.035 Uiso 0.68(2) 1 calc R U P A 1
C29 C 0.9473(12) 0.300(3) 0.0121(14) 0.0428(10) Uani 0.68(2) 1 d D . P A 1
C30 C 1.0020(11) 0.2586(12) 0.0555(7) 0.0329(18) Uani 0.68(2) 1 d D . P A 1
H30 H 1.1095 0.2549 0.0614 0.040 Uiso 0.68(2) 1 calc R U P A 1
C31 C 0.90420(17) 0.22280(8) 0.09061(6) 0.0228(3) Uani 0.68(2) 1 d D . P A 1
C32 C 0.74685(16) 0.23157(8) 0.08304(6) 0.0209(3) Uani 0.68(2) 1 d D . P A 1
H32 H 0.6778 0.2083 0.1069 0.025 Uiso 0.68(2) 1 calc R U P A 1
C33 C 1.0564(13) 0.3410(9) -0.0239(5) 0.082(4) Uani 0.68(2) 1 d D . P A 1
H33A H 1.0120 0.3445 -0.0603 0.122 Uiso 0.68(2) 1 calc R U P A 1
H33B H 1.1542 0.3146 -0.0252 0.122 Uiso 0.68(2) 1 calc R U P A 1
H33C H 1.0736 0.3905 -0.0095 0.122 Uiso 0.68(2) 1 calc R U P A 1
C34 C 0.9693(2) 0.17621(11) 0.13556(7) 0.0344(4) Uani 0.68(2) 1 d D . P A 1
H34A H 0.8884 0.1447 0.1499 0.052 Uiso 0.68(2) 1 calc R U P A 1
H34B H 1.0096 0.2081 0.1642 0.052 Uiso 0.68(2) 1 calc R U P A 1
H34C H 1.0521 0.1454 0.1218 0.052 Uiso 0.68(2) 1 calc R U P A 1
C28D C 0.791(2) 0.303(2) 0.0035(13) 0.0293(16) Uani 0.32(2) 1 d D . P A 2
H28D H 0.7517 0.3271 -0.0279 0.035 Uiso 0.32(2) 1 calc R U P A 2
C29D C 0.949(2) 0.298(6) 0.012(3) 0.0428(10) Uani 0.32(2) 1 d D . P A 2
C30D C 1.003(2) 0.252(3) 0.0528(15) 0.0329(18) Uani 0.32(2) 1 d D . P A 2
H30D H 1.1090 0.2410 0.0550 0.040 Uiso 0.32(2) 1 calc R U P A 2
C31D C 0.90420(17) 0.22280(8) 0.09061(6) 0.0228(3) Uani 0.32(2) 1 d D . P A 2
C32D C 0.74685(16) 0.23157(8) 0.08304(6) 0.0209(3) Uani 0.32(2) 1 d D . P A 2
H32D H 0.6778 0.2083 0.1069 0.025 Uiso 0.32(2) 1 calc R U P A 2
C33D C 1.054(3) 0.3204(19) -0.0333(11) 0.082(4) Uani 0.32(2) 1 d D . P A 2
H33D H 1.0827 0.2768 -0.0541 0.122 Uiso 0.32(2) 1 calc R U P A 2
H33E H 1.1470 0.3431 -0.0179 0.122 Uiso 0.32(2) 1 calc R U P A 2
H33F H 1.0017 0.3558 -0.0569 0.122 Uiso 0.32(2) 1 calc R U P A 2
C34D C 0.9693(2) 0.17621(11) 0.13556(7) 0.0344(4) Uani 0.32(2) 1 d D . P A 2
H34D H 0.9774 0.1251 0.1234 0.052 Uiso 0.32(2) 1 calc R U P A 2
H34E H 0.9016 0.1787 0.1666 0.052 Uiso 0.32(2) 1 calc R U P A 2
H34F H 1.0712 0.1945 0.1459 0.052 Uiso 0.32(2) 1 calc R U P A 2
C35 C 0.40015(15) 0.33587(8) 0.07998(6) 0.0195(2) Uani 1 1 d . . . . .
C36 C 0.36340(19) 0.40905(8) 0.06940(6) 0.0265(3) Uani 1 1 d . . . . .
H36 H 0.3870 0.4300 0.0355 0.032 Uiso 1 1 calc R U . . .
C37 C 0.2922(2) 0.45170(9) 0.10829(7) 0.0315(3) Uani 1 1 d . . . . .
C38 C 0.2580(2) 0.41966(9) 0.15728(7) 0.0293(3) Uani 1 1 d . . . . .
H38 H 0.2090 0.4485 0.1839 0.035 Uiso 1 1 calc R U . . .
C39 C 0.29313(17) 0.34632(8) 0.16874(6) 0.0242(3) Uani 1 1 d . . . . .
C40 C 0.36558(16) 0.30454(8) 0.12952(6) 0.0214(3) Uani 1 1 d . . . . .
H40 H 0.3914 0.2546 0.1366 0.026 Uiso 1 1 calc R U . . .
C41 C 0.2534(3) 0.53101(11) 0.09640(9) 0.0543(6) Uani 1 1 d . . . . .
H41A H 0.2015 0.5526 0.1274 0.081 Uiso 1 1 calc R U . . .
H41B H 0.1857 0.5336 0.0646 0.081 Uiso 1 1 calc R U . . .
H41C H 0.3478 0.5584 0.0895 0.081 Uiso 1 1 calc R U . . .
C42 C 0.2534(2) 0.31386(11) 0.22240(7) 0.0377(4) Uani 1 1 d . . . . .
H42A H 0.2859 0.2622 0.2237 0.057 Uiso 1 1 calc R U . . .
H42B H 0.1423 0.3167 0.2274 0.057 Uiso 1 1 calc R U . . .
H42C H 0.3059 0.3414 0.2511 0.057 Uiso 1 1 calc R U . . .
Cl1S Cl 0.58803(12) 0.82800(4) 0.13318(3) 0.0653(3) Uani 0.9173(17) 1 d D . P B 1
C1S C 0.4950(4) 0.74257(12) 0.13912(10) 0.0480(6) Uani 0.9173(17) 1 d D . P B 1
H1SA H 0.5156 0.7218 0.1754 0.058 Uiso 0.9173(17) 1 calc R U P B 1
H1SB H 0.5355 0.7078 0.1121 0.058 Uiso 0.9173(17) 1 calc R U P B 1
Cl2S Cl 0.29464(11) 0.75347(4) 0.12898(3) 0.0588(2) Uani 0.9173(17) 1 d D . P B 1
Cl1D Cl 0.6824(14) 0.8049(5) 0.1292(3) 0.0653(3) Uani 0.0827(17) 1 d D . P B 2
C1D C 0.5560(18) 0.7315(11) 0.1367(14) 0.0480(6) Uani 0.0827(17) 1 d D . P B 2
H1DA H 0.5740 0.7066 0.1717 0.058 Uiso 0.0827(17) 1 calc R U P B 2
H1DB H 0.5691 0.6951 0.1075 0.058 Uiso 0.0827(17) 1 calc R U P B 2
Cl2D Cl 0.3695(13) 0.7704(5) 0.1338(3) 0.0588(2) Uani 0.0827(17) 1 d D . P B 2

loop_
_atom_site_aniso_label
_atom_site_aniso_U_11
_atom_site_aniso_U_22
_atom_site_aniso_U_33
_atom_site_aniso_U_23
_atom_site_aniso_U_13
_atom_site_aniso_U_12
P1 0.01780(16) 0.01944(16) 0.01990(17) 0.00171(13) -0.00224(12) 0.00142(12)
P2 0.01771(15) 0.01901(16) 0.01704(16) -0.00089(12) -0.00147(12) 0.00063(12)
O1 0.0291(5) 0.0208(5) 0.0338(6) 0.0010(4) -0.0014(4) 0.0041(4)
O2 0.0264(5) 0.0285(5) 0.0196(5) 0.0029(4) -0.0019(4) 0.0043(4)
C1 0.0230(6) 0.0276(7) 0.0239(7) 0.0042(6) -0.0020(5) -0.0007(5)
C2 0.0229(6) 0.0242(7) 0.0235(7) 0.0046(5) -0.0013(5) 0.0002(5)
C3 0.0246(7) 0.0227(6) 0.0218(7) -0.0014(5) 0.0003(5) -0.0001(5)
C4 0.0435(9) 0.0228(7) 0.0306(8) 0.0008(6) 0.0032(7) -0.0030(6)
C5 0.0617(12) 0.0252(8) 0.0401(10) -0.0088(7) 0.0026(9) -0.0129(8)
C6 0.0807(16) 0.0394(10) 0.0293(9) -0.0106(8) -0.0088(9) -0.0212(10)
C7 0.0643(12) 0.0335(9) 0.0213(8) -0.0005(7) -0.0094(8) -0.0149(8)
C8 0.0285(7) 0.0229(7) 0.0198(6) -0.0019(5) -0.0028(5) -0.0034(5)
C9 0.0227(6) 0.0256(7) 0.0185(6) -0.0011(5) -0.0030(5) -0.0006(5)
C10 0.0200(6) 0.0244(7) 0.0217(6) -0.0030(5) -0.0020(5) -0.0004(5)
C11 0.0159(5) 0.0205(6) 0.0193(6) 0.0016(5) -0.0015(5) 0.0019(5)
C12 0.0262(7) 0.0232(7) 0.0218(7) -0.0017(5) -0.0001(5) 0.0039(5)
C13 0.0319(8) 0.0294(7) 0.0210(7) 0.0008(6) 0.0054(6) 0.0067(6)
C14 0.0298(7) 0.0266(7) 0.0251(7) 0.0057(6) 0.0041(6) 0.0034(6)
C15 0.0279(7) 0.0207(6) 0.0247(7) 0.0026(5) -0.0014(5) 0.0019(5)
C16 0.0222(6) 0.0228(6) 0.0192(6) -0.0008(5) -0.0011(5) 0.0028(5)
C17 0.0698(14) 0.0421(10) 0.0270(9) -0.0023(8) 0.0181(9) 0.0082(10)
C18 0.0577(12) 0.0230(7) 0.0336(9) 0.0005(7) 0.0011(8) -0.0059(7)
C19 0.0174(6) 0.0237(6) 0.0204(6) 0.0057(5) -0.0007(5) -0.0001(5)
C20 0.0225(6) 0.0249(7) 0.0228(7) 0.0038(5) -0.0017(5) -0.0010(5)
C21 0.0215(7) 0.0345(8) 0.0263(7) 0.0062(6) -0.0053(5) -0.0031(6)
C22 0.0180(6) 0.0407(9) 0.0323(8) 0.0076(7) -0.0007(6) 0.0033(6)
C23 0.0246(7) 0.0335(8) 0.0290(8) 0.0043(6) 0.0049(6) 0.0061(6)
C24 0.0225(6) 0.0271(7) 0.0246(7) 0.0007(6) 0.0014(5) 0.0005(5)
C25 0.0285(8) 0.0503(11) 0.0475(11) -0.0042(9) -0.0118(8) -0.0060(8)
C26 0.0342(9) 0.0517(12) 0.0502(12) -0.0092(9) 0.0082(8) 0.0138(8)
C27 0.0175(6) 0.0183(6) 0.0200(6) -0.0011(5) -0.0012(5) -0.0016(5)
C28 0.0227(7) 0.034(4) 0.0308(18) 0.014(2) -0.0039(7) -0.0063(10)
C29 0.0213(7) 0.064(2) 0.0433(11) 0.0284(14) -0.0022(7) -0.0104(9)
C30 0.0174(7) 0.047(4) 0.0340(18) 0.012(3) -0.0050(7) -0.0047(10)
C31 0.0223(6) 0.0251(7) 0.0208(6) 0.0004(5) -0.0043(5) -0.0001(5)
C32 0.0213(6) 0.0226(6) 0.0189(6) -0.0002(5) 0.0006(5) -0.0004(5)
C33 0.0267(10) 0.139(9) 0.079(5) 0.075(5) -0.005(2) -0.022(4)
C34 0.0307(8) 0.0422(9) 0.0300(8) 0.0112(7) -0.0074(6) 0.0030(7)
C28D 0.0227(7) 0.034(4) 0.0308(18) 0.014(2) -0.0039(7) -0.0063(10)
C29D 0.0213(7) 0.064(2) 0.0433(11) 0.0284(14) -0.0022(7) -0.0104(9)
C30D 0.0174(7) 0.047(4) 0.0340(18) 0.012(3) -0.0050(7) -0.0047(10)
C31D 0.0223(6) 0.0251(7) 0.0208(6) 0.0004(5) -0.0043(5) -0.0001(5)
C32D 0.0213(6) 0.0226(6) 0.0189(6) -0.0002(5) 0.0006(5) -0.0004(5)
C33D 0.0267(10) 0.139(9) 0.079(5) 0.075(5) -0.005(2) -0.022(4)
C34D 0.0307(8) 0.0422(9) 0.0300(8) 0.0112(7) -0.0074(6) 0.0030(7)
C35 0.0183(6) 0.0212(6) 0.0190(6) -0.0025(5) -0.0021(5) 0.0006(5)
C36 0.0335(8) 0.0237(7) 0.0224(7) 0.0004(5) -0.0018(6) 0.0053(6)
C37 0.0434(9) 0.0233(7) 0.0276(8) -0.0018(6) -0.0022(7) 0.0111(6)
C38 0.0350(8) 0.0289(8) 0.0240(7) -0.0065(6) -0.0004(6) 0.0089(6)
C39 0.0249(7) 0.0270(7) 0.0208(7) -0.0026(5) -0.0002(5) 0.0013(5)
C40 0.0221(6) 0.0202(6) 0.0217(6) -0.0011(5) -0.0013(5) 0.0017(5)
C41 0.0912(18) 0.0299(9) 0.0419(11) 0.0008(8) 0.0066(11) 0.0261(10)
C42 0.0519(11) 0.0367(9) 0.0248(8) 0.0012(7) 0.0109(7) 0.0072(8)
Cl1S 0.0944(7) 0.0545(4) 0.0470(3) 0.0002(3) -0.0010(4) -0.0197(4)
C1S 0.086(2) 0.0326(10) 0.0255(9) 0.0004(8) 0.0033(13) 0.0067(11)
Cl2S 0.0827(6) 0.0528(4) 0.0408(3) 0.0024(3) 0.0011(3) -0.0114(3)
Cl1D 0.0944(7) 0.0545(4) 0.0470(3) 0.0002(3) -0.0010(4) -0.0197(4)
C1D 0.086(2) 0.0326(10) 0.0255(9) 0.0004(8) 0.0033(13) 0.0067(11)
Cl2D 0.0827(6) 0.0528(4) 0.0408(3) 0.0024(3) 0.0011(3) -0.0114(3)

loop_
_atom_type_symbol
_atom_type_description
_atom_type_scat_dispersion_real
_atom_type_scat_dispersion_imag
_atom_type_scat_source
C C 0.0033 0.0016 'International Tables Vol C Tables 4.2.6.8 and 6.1.1.4'
H H 0.0000 0.0000 'International Tables Vol C Tables 4.2.6.8 and 6.1.1.4'
O O 0.0106 0.0060 'International Tables Vol C Tables 4.2.6.8 and 6.1.1.4'
P P 0.1023 0.0942 'International Tables Vol C Tables 4.2.6.8 and 6.1.1.4'
Cl Cl 0.1484 0.1585 'International Tables Vol C Tables 4.2.6.8 and 6.1.1.4'

loop_
_geom_angle_atom_site_label_1
_geom_angle_atom_site_label_2
_geom_angle_atom_site_label_3
_geom_angle
_geom_angle_site_symmetry_1
_geom_angle_site_symmetry_3
_geom_angle_publ_flag
O1 P1 C1 114.61(7) . . ?
O1 P1 C11 112.72(7) . . ?
C1 P1 C11 104.43(7) . . ?
O1 P1 C19 112.73(7) . . ?
C1 P1 C19 104.83(7) . . ?
C11 P1 C19 106.74(6) . . ?
O2 P2 C10 113.88(7) . . ?
O2 P2 C35 111.78(6) . . ?
C10 P2 C35 105.16(7) . . ?
O2 P2 C27 112.05(6) . . ?
C10 P2 C27 103.27(6) . . ?
C35 P2 C27 110.18(6) . . ?
C2 C1 P1 179.24(15) . . ?
C1 C2 C3 177.17(16) . . ?
C4 C3 C8 119.33(14) . . ?
C4 C3 C2 119.75(14) . . ?
C8 C3 C2 120.92(13) . . ?
C5 C4 C3 120.56(16) . . ?
C5 C4 H4 119.7 . . ?
C3 C4 H4 119.7 . . ?
C6 C5 C4 120.12(16) . . ?
C6 C5 H5 119.9 . . ?
C4 C5 H5 119.9 . . ?
C5 C6 C7 120.54(17) . . ?
C5 C6 H6 119.7 . . ?
C7 C6 H6 119.7 . . ?
C6 C7 C8 120.18(17) . . ?
C6 C7 H7 119.9 . . ?
C8 C7 H7 119.9 . . ?
C7 C8 C3 119.27(14) . . ?
C7 C8 C9 119.30(14) . . ?
C3 C8 C9 121.42(13) . . ?
C10 C9 C8 177.97(16) . . ?
C9 C10 P2 174.00(14) . . ?
C12 C11 C16 119.88(13) . . ?
C12 C11 P1 117.16(11) . . ?
C16 C11 P1 122.96(11) . . ?
C13 C12 C11 120.68(14) . . ?
C13 C12 H12 119.7 . . ?
C11 C12 H12 119.7 . . ?
C14 C13 C12 118.38(14) . . ?
C14 C13 C17 120.71(15) . . ?
C12 C13 C17 120.90(16) . . ?
C13 C14 C15 121.97(14) . . ?
C13 C14 H14 119.0 . . ?
C15 C14 H14 119.0 . . ?
C16 C15 C14 118.71(14) . . ?
C16 C15 C18 121.02(14) . . ?
C14 C15 C18 120.27(14) . . ?
C15 C16 C11 120.36(13) . . ?
C15 C16 H16 119.8 . . ?
C11 C16 H16 119.8 . . ?
C13 C17 H17A 109.5 . . ?
C13 C17 H17B 109.5 . . ?
H17A C17 H17B 109.5 . . ?
C13 C17 H17C 109.5 . . ?
H17A C17 H17C 109.5 . . ?
H17B C17 H17C 109.5 . . ?
C15 C18 H18A 109.5 . . ?
C15 C18 H18B 109.5 . . ?
H18A C18 H18B 109.5 . . ?
C15 C18 H18C 109.5 . . ?
H18A C18 H18C 109.5 . . ?
H18B C18 H18C 109.5 . . ?
C20 C19 C24 120.56(13) . . ?
C20 C19 P1 116.95(11) . . ?
C24 C19 P1 122.37(11) . . ?
C19 C20 C21 120.26(14) . . ?
C19 C20 H20 119.9 . . ?
C21 C20 H20 119.9 . . ?
C22 C21 C20 118.32(15) . . ?
C22 C21 C25 121.18(15) . . ?
C20 C21 C25 120.50(16) . . ?
C21 C22 C23 122.40(14) . . ?
C21 C22 H22 118.8 . . ?
C23 C22 H22 118.8 . . ?
C22 C23 C24 118.54(15) . . ?
C22 C23 C26 120.88(15) . . ?
C24 C23 C26 120.57(16) . . ?
C19 C24 C23 119.90(14) . . ?
C19 C24 H24 120.1 . . ?
C23 C24 H24 120.1 . . ?
C21 C25 H25A 109.5 . . ?
C21 C25 H25B 109.5 . . ?
H25A C25 H25B 109.5 . . ?
C21 C25 H25C 109.5 . . ?
H25A C25 H25C 109.5 . . ?
H25B C25 H25C 109.5 . . ?
C23 C26 H26A 109.5 . . ?
C23 C26 H26B 109.5 . . ?
H26A C26 H26B 109.5 . . ?
C23 C26 H26C 109.5 . . ?
H26A C26 H26C 109.5 . . ?
H26B C26 H26C 109.5 . . ?
C28D C27 C32D 119.5(10) . . ?
C28 C27 C32 120.3(5) . . ?
C28 C27 P2 116.1(5) . . ?
C28D C27 P2 116.5(10) . . ?
C32D C27 P2 123.63(10) . . ?
C32 C27 P2 123.63(10) . . ?
C27 C28 C29 120.3(8) . . ?
C27 C28 H28 119.9 . . ?
C29 C28 H28 119.9 . . ?
C30 C29 C28 118.5(7) . . ?
C30 C29 C33 120.8(9) . . ?
C28 C29 C33 120.2(9) . . ?
C29 C30 C31 122.1(8) . . ?
C29 C30 H30 119.0 . . ?
C31 C30 H30 119.0 . . ?
C30 C31 C32 118.3(5) . . ?
C30 C31 C34 120.0(5) . . ?
C32 C31 C34 121.63(14) . . ?
C31 C32 C27 120.23(13) . . ?
C31 C32 H32 119.9 . . ?
C27 C32 H32 119.9 . . ?
C29 C33 H33A 109.5 . . ?
C29 C33 H33B 109.5 . . ?
H33A C33 H33B 109.5 . . ?
C29 C33 H33C 109.5 . . ?
H33A C33 H33C 109.5 . . ?
H33B C33 H33C 109.5 . . ?
C31 C34 H34A 109.5 . . ?
C31 C34 H34B 109.5 . . ?
H34A C34 H34B 109.5 . . ?
C31 C34 H34C 109.5 . . ?
H34A C34 H34C 109.5 . . ?
H34B C34 H34C 109.5 . . ?
C27 C28D C29D 120.8(15) . . ?
C27 C28D H28D 119.6 . . ?
C29D C28D H28D 119.6 . . ?
C30D C29D C28D 118.2(19) . . ?
C30D C29D C33D 120(3) . . ?
C28D C29D C33D 119(2) . . ?
C29D C30D C31D 121.2(15) . . ?
C29D C30D H30D 119.4 . . ?
C31D C30D H30D 119.4 . . ?
C30D C31D C32D 118.9(10) . . ?
C30D C31D C34D 119.2(10) . . ?
C32D C31D C34D 121.63(14) . . ?
C31D C32D C27 120.23(13) . . ?
C31D C32D H32D 119.9 . . ?
C27 C32D H32D 119.9 . . ?
C29D C33D H33D 109.5 . . ?
C29D C33D H33E 109.5 . . ?
H33D C33D H33E 109.5 . . ?
C29D C33D H33F 109.5 . . ?
H33D C33D H33F 109.5 . . ?
H33E C33D H33F 109.5 . . ?
C31D C34D H34D 109.5 . . ?
C31D C34D H34E 109.5 . . ?
H34D C34D H34E 109.5 . . ?
C31D C34D H34F 109.5 . . ?
H34D C34D H34F 109.5 . . ?
H34E C34D H34F 109.5 . . ?
C36 C35 C40 120.31(13) . . ?
C36 C35 P2 115.78(11) . . ?
C40 C35 P2 123.90(11) . . ?
C35 C36 C37 120.32(15) . . ?
C35 C36 H36 119.8 . . ?
C37 C36 H36 119.8 . . ?
C38 C37 C36 118.68(14) . . ?
C38 C37 C41 121.50(16) . . ?
C36 C37 C41 119.81(16) . . ?
C37 C38 C39 122.04(14) . . ?
C37 C38 H38 119.0 . . ?
C39 C38 H38 119.0 . . ?
C40 C39 C38 118.56(14) . . ?
C40 C39 C42 121.28(14) . . ?
C38 C39 C42 120.16(14) . . ?
C35 C40 C39 120.09(13) . . ?
C35 C40 H40 120.0 . . ?
C39 C40 H40 120.0 . . ?
C37 C41 H41A 109.5 . . ?
C37 C41 H41B 109.5 . . ?
H41A C41 H41B 109.5 . . ?
C37 C41 H41C 109.5 . . ?
H41A C41 H41C 109.5 . . ?
H41B C41 H41C 109.5 . . ?
C39 C42 H42A 109.5 . . ?
C39 C42 H42B 109.5 . . ?
H42A C42 H42B 109.5 . . ?
C39 C42 H42C 109.5 . . ?
H42A C42 H42C 109.5 . . ?
H42B C42 H42C 109.5 . . ?
Cl1S C1S Cl2S 110.16(14) . . ?
Cl1S C1S H1SA 109.6 . . ?
Cl2S C1S H1SA 109.6 . . ?
Cl1S C1S H1SB 109.6 . . ?
Cl2S C1S H1SB 109.6 . . ?
H1SA C1S H1SB 108.1 . . ?
Cl1D C1D Cl2D 105.7(12) . . ?
Cl1D C1D H1DA 110.6 . . ?
Cl2D C1D H1DA 110.6 . . ?
Cl1D C1D H1DB 110.6 . . ?
Cl2D C1D H1DB 110.6 . . ?
H1DA C1D H1DB 108.7 . . ?

loop_
_geom_bond_atom_site_label_1
_geom_bond_atom_site_label_2
_geom_bond_distance
_geom_bond_site_symmetry_2
_geom_bond_publ_flag
P1 O1 1.4815(11) . ?
P1 C1 1.7610(16) . ?
P1 C11 1.7956(14) . ?
P1 C19 1.7973(14) . ?
P2 O2 1.4842(11) . ?
P2 C10 1.7568(15) . ?
P2 C35 1.7937(14) . ?
P2 C27 1.7994(14) . ?
C1 C2 1.201(2) . ?
C2 C3 1.433(2) . ?
C3 C4 1.399(2) . ?
C3 C8 1.407(2) . ?
C4 C5 1.380(3) . ?
C4 H4 0.9500 . ?
C5 C6 1.380(3) . ?
C5 H5 0.9500 . ?
C6 C7 1.385(3) . ?
C6 H6 0.9500 . ?
C7 C8 1.400(2) . ?
C7 H7 0.9500 . ?
C8 C9 1.430(2) . ?
C9 C10 1.198(2) . ?
C11 C12 1.394(2) . ?
C11 C16 1.3944(19) . ?
C12 C13 1.393(2) . ?
C12 H12 0.9500 . ?
C13 C14 1.390(2) . ?
C13 C17 1.506(2) . ?
C14 C15 1.395(2) . ?
C14 H14 0.9500 . ?
C15 C16 1.391(2) . ?
C15 C18 1.505(2) . ?
C16 H16 0.9500 . ?
C17 H17A 0.9800 . ?
C17 H17B 0.9800 . ?
C17 H17C 0.9800 . ?
C18 H18A 0.9800 . ?
C18 H18B 0.9800 . ?
C18 H18C 0.9800 . ?
C19 C20 1.391(2) . ?
C19 C24 1.392(2) . ?
C20 C21 1.395(2) . ?
C20 H20 0.9500 . ?
C21 C22 1.387(2) . ?
C21 C25 1.509(2) . ?
C22 C23 1.392(2) . ?
C22 H22 0.9500 . ?
C23 C24 1.396(2) . ?
C23 C26 1.507(2) . ?
C24 H24 0.9500 . ?
C25 H25A 0.9800 . ?
C25 H25B 0.9800 . ?
C25 H25C 0.9800 . ?
C26 H26A 0.9800 . ?
C26 H26B 0.9800 . ?
C26 H26C 0.9800 . ?
C27 C28 1.383(6) . ?
C27 C28D 1.385(12) . ?
C27 C32D 1.3953(19) . ?
C27 C32 1.3953(19) . ?
C28 C29 1.392(7) . ?
C28 H28 0.9500 . ?
C29 C30 1.388(7) . ?
C29 C33 1.514(11) . ?
C30 C31 1.391(6) . ?
C30 H30 0.9500 . ?
C31 C32 1.392(2) . ?
C31 C34 1.505(2) . ?
C32 H32 0.9500 . ?
C33 H33A 0.9800 . ?
C33 H33B 0.9800 . ?
C33 H33C 0.9800 . ?
C34 H34A 0.9800 . ?
C34 H34B 0.9800 . ?
C34 H34C 0.9800 . ?
C28D C29D 1.392(14) . ?
C28D H28D 0.9500 . ?
C29D C30D 1.391(14) . ?
C29D C33D 1.52(2) . ?
C30D C31D 1.391(12) . ?
C30D H30D 0.9500 . ?
C31D C32D 1.392(2) . ?
C31D C34D 1.505(2) . ?
C32D H32D 0.9500 . ?
C33D H33D 0.9800 . ?
C33D H33E 0.9800 . ?
C33D H33F 0.9800 . ?
C34D H34D 0.9800 . ?
C34D H34E 0.9800 . ?
C34D H34F 0.9800 . ?
C35 C36 1.392(2) . ?
C35 C40 1.393(2) . ?
C36 C37 1.392(2) . ?
C36 H36 0.9500 . ?
C37 C38 1.385(2) . ?
C37 C41 1.508(2) . ?
C38 C39 1.396(2) . ?
C38 H38 0.9500 . ?
C39 C40 1.394(2) . ?
C39 C42 1.503(2) . ?
C40 H40 0.9500 . ?
C41 H41A 0.9800 . ?
C41 H41B 0.9800 . ?
C41 H41C 0.9800 . ?
C42 H42A 0.9800 . ?
C42 H42B 0.9800 . ?
C42 H42C 0.9800 . ?
Cl1S C1S 1.759(3) . ?
C1S Cl2S 1.773(3) . ?
C1S H1SA 0.9900 . ?
C1S H1SB 0.9900 . ?
Cl1D C1D 1.743(15) . ?
C1D Cl2D 1.775(15) . ?
C1D H1DA 0.9900 . ?
C1D H1DB 0.9900 . ?

loop_
_geom_hbond_atom_site_label_D
_geom_hbond_atom_site_label_H
_geom_hbond_atom_site_label_A
_geom_hbond_distance_DH
_geom_hbond_distance_HA
_geom_hbond_distance_DA
_geom_hbond_angle_DHA
_geom_hbond_site_symmetry_A
C1S H1SA O1 0.99 2.37 3.351(3) 171.2 2_655
C1S H1SB O2 0.99 2.20 3.067(3) 145.9 3_665
C1D H1DA O1 0.99 2.32 3.29(3) 165.0 2_655
C1D H1DB O2 0.99 2.05 2.91(3) 144.4 3_665

loop_
_geom_torsion_atom_site_label_1
_geom_torsion_atom_site_label_2
_geom_torsion_atom_site_label_3
_geom_torsion_atom_site_label_4
_geom_torsion
_geom_torsion_site_symmetry_1
_geom_torsion_site_symmetry_2
_geom_torsion_site_symmetry_3
_geom_torsion_site_symmetry_4
_geom_torsion_publ_flag
C8 C3 C4 C5 -0.5(3) . . . . ?
C2 C3 C4 C5 179.91(17) . . . . ?
C3 C4 C5 C6 0.5(3) . . . . ?
C4 C5 C6 C7 -0.4(4) . . . . ?
C5 C6 C7 C8 0.3(4) . . . . ?
C6 C7 C8 C3 -0.3(3) . . . . ?
C6 C7 C8 C9 178.7(2) . . . . ?
C4 C3 C8 C7 0.4(2) . . . . ?
C2 C3 C8 C7 -179.99(16) . . . . ?
C4 C3 C8 C9 -178.66(15) . . . . ?
C2 C3 C8 C9 1.0(2) . . . . ?
O1 P1 C11 C12 -24.15(13) . . . . ?
C1 P1 C11 C12 -149.17(11) . . . . ?
C19 P1 C11 C12 100.13(12) . . . . ?
O1 P1 C11 C16 155.88(11) . . . . ?
C1 P1 C11 C16 30.86(13) . . . . ?
C19 P1 C11 C16 -79.83(13) . . . . ?
C16 C11 C12 C13 -1.0(2) . . . . ?
P1 C11 C12 C13 179.04(12) . . . . ?
C11 C12 C13 C14 -0.3(2) . . . . ?
C11 C12 C13 C17 -179.76(16) . . . . ?
C12 C13 C14 C15 1.3(2) . . . . ?
C17 C13 C14 C15 -179.19(17) . . . . ?
C13 C14 C15 C16 -1.1(2) . . . . ?
C13 C14 C15 C18 178.47(16) . . . . ?
C14 C15 C16 C11 -0.3(2) . . . . ?
C18 C15 C16 C11 -179.78(15) . . . . ?
C12 C11 C16 C15 1.3(2) . . . . ?
P1 C11 C16 C15 -178.78(11) . . . . ?
O1 P1 C19 C20 23.89(13) . . . . ?
C1 P1 C19 C20 149.20(11) . . . . ?
C11 P1 C19 C20 -100.39(12) . . . . ?
O1 P1 C19 C24 -160.06(12) . . . . ?
C1 P1 C19 C24 -34.76(14) . . . . ?
C11 P1 C19 C24 75.65(13) . . . . ?
C24 C19 C20 C21 -0.3(2) . . . . ?
P1 C19 C20 C21 175.81(11) . . . . ?
C19 C20 C21 C22 -0.5(2) . . . . ?
C19 C20 C21 C25 179.11(15) . . . . ?
C20 C21 C22 C23 1.2(2) . . . . ?
C25 C21 C22 C23 -178.35(17) . . . . ?
C21 C22 C23 C24 -1.2(2) . . . . ?
C21 C22 C23 C26 178.10(17) . . . . ?
C20 C19 C24 C23 0.4(2) . . . . ?
P1 C19 C24 C23 -175.51(12) . . . . ?
C22 C23 C24 C19 0.3(2) . . . . ?
C26 C23 C24 C19 -178.95(16) . . . . ?
O2 P2 C27 C28 10.3(11) . . . . ?
C10 P2 C27 C28 133.3(11) . . . . ?
C35 P2 C27 C28 -114.8(11) . . . . ?
O2 P2 C27 C28D 4(2) . . . . ?
C10 P2 C27 C28D 127(2) . . . . ?
C35 P2 C27 C28D -121(2) . . . . ?
O2 P2 C27 C32D -169.49(11) . . . . ?
C10 P2 C27 C32D -46.51(14) . . . . ?
C35 P2 C27 C32D 65.39(13) . . . . ?
O2 P2 C27 C32 -169.49(11) . . . . ?
C10 P2 C27 C32 -46.51(14) . . . . ?
C35 P2 C27 C32 65.39(13) . . . . ?
C32 C27 C28 C29 4(4) . . . . ?
P2 C27 C28 C29 -175(3) . . . . ?
C27 C28 C29 C30 -6(6) . . . . ?
C27 C28 C29 C33 -178(3) . . . . ?
C28 C29 C30 C31 5(6) . . . . ?
C33 C29 C30 C31 177(3) . . . . ?
C29 C30 C31 C32 -3(4) . . . . ?
C29 C30 C31 C34 177(3) . . . . ?
C30 C31 C32 C27 1.1(13) . . . . ?
C34 C31 C32 C27 -179.19(15) . . . . ?
C28 C27 C32 C31 -1.8(11) . . . . ?
P2 C27 C32 C31 178.00(11) . . . . ?
C32D C27 C28D C29D -8(8) . . . . ?
P2 C27 C28D C29D 179(7) . . . . ?
C27 C28D C29D C30D 11(13) . . . . ?
C27 C28D C29D C33D 171(6) . . . . ?
C28D C29D C30D C31D -11(13) . . . . ?
C33D C29D C30D C31D -171(6) . . . . ?
C29D C30D C31D C32D 8(8) . . . . ?
C29D C30D C31D C34D -177(7) . . . . ?
C30D C31D C32D C27 -5(3) . . . . ?
C34D C31D C32D C27 -179.19(15) . . . . ?
C28D C27 C32D C31D 5(2) . . . . ?
P2 C27 C32D C31D 178.00(11) . . . . ?
O2 P2 C35 C36 -19.61(13) . . . . ?
C10 P2 C35 C36 -143.66(11) . . . . ?
C27 P2 C35 C36 105.67(12) . . . . ?
O2 P2 C35 C40 159.30(12) . . . . ?
C10 P2 C35 C40 35.25(14) . . . . ?
C27 P2 C35 C40 -75.42(13) . . . . ?
C40 C35 C36 C37 0.2(2) . . . . ?
P2 C35 C36 C37 179.14(13) . . . . ?
C35 C36 C37 C38 -0.5(3) . . . . ?
C35 C36 C37 C41 179.80(18) . . . . ?
C36 C37 C38 C39 0.2(3) . . . . ?
C41 C37 C38 C39 179.95(19) . . . . ?
C37 C38 C39 C40 0.3(2) . . . . ?
C37 C38 C39 C42 -179.81(17) . . . . ?
C36 C35 C40 C39 0.3(2) . . . . ?
P2 C35 C40 C39 -178.52(11) . . . . ?
C38 C39 C40 C35 -0.6(2) . . . . ?
C42 C39 C40 C35 179.54(15) . . . . ?
